data_2222540
loop_
_publ_author_name
'Li, Ya-Ping'
'Sun, Da-Jun'
'Zang, Hu'
'Su, Guan-Fang'
'Li, Yu-Lin'

_publ_section_title
;<i>catena</i>-Poly[[[aqua(1,10-phenanthroline)zinc(II)]-\m-3,3'-(<i>p</i>-phenylene)diacrylato]
 hemihydrate]
;
_journal_coeditor_code AT2836
_journal_issue 8
_journal_name_full 'Acta Crystallographica Section E'
_journal_page_first m944
_journal_paper_doi 10.1107/S1600536809025665
_journal_volume 65
_journal_year 2009
_chemical_formula_iupac '[Zn (C12 H8 O4) (C12 H8 N2) (H2 O)], 0.5H2 O'
_chemical_formula_moiety 'C24 H18 N2 O5 Zn, 0.5(H2 O1)'
_chemical_formula_sum 'C24 H19 N2 O5.5 Zn'
_chemical_formula_weight 488.78
_chemical_name_systematic
;
<i>catena</i>-Poly[[[aqua(1,10-phenanthroline)zinc(II)]-\m-3,3'-(<i>p</i>-
phenylene)diacrylato] hemihydrate]
;
_space_group_IT_number 2
_symmetry_cell_setting triclinic
_symmetry_space_group_name_Hall '-P 1'
_symmetry_space_group_name_H-M 'P -1'
_atom_sites_solution_hydrogens geom
_atom_sites_solution_primary direct
_atom_sites_solution_secondary difmap
_audit_creation_method SHELXL-97
_cell_angle_alpha 67.219(5)
_cell_angle_beta 76.434(5)
_cell_angle_gamma 89.555(5)
_cell_formula_units_Z 2
_cell_length_a 8.959(5)
_cell_length_b 11.505(5)
_cell_length_c 11.691(5)
_cell_measurement_reflns_used 3887
_cell_measurement_temperature 293(2)
_cell_measurement_theta_max 25.35
_cell_measurement_theta_min 3.01
_cell_volume 1075.4(9)
_computing_cell_refinement 'SAINT (Bruker, 1998)'
_computing_data_collection 'SMART (Bruker, 1998)'
_computing_data_reduction 'SAINT (Bruker, 1998)'
_computing_molecular_graphics 'SHELXTL (Sheldrick, 2008)'
_computing_publication_material 'SHELXTL (Sheldrick, 2008)'
_computing_structure_refinement 'SHELXL97 (Sheldrick, 2008)'
_computing_structure_solution 'SHELXS97 (Sheldrick, 2008)'
_diffrn_ambient_temperature 293(2)
_diffrn_measured_fraction_theta_full 0.985
_diffrn_measured_fraction_theta_max 0.986
_diffrn_measurement_device_type 'Bruker APEX CCD area-detector'
_diffrn_measurement_method '\f and \w'
_diffrn_radiation_monochromator graphite
_diffrn_radiation_source 'fine-focus sealed tube'
_diffrn_radiation_type MoK\a
_diffrn_radiation_wavelength 0.71073
_diffrn_reflns_av_R_equivalents 0.0191
_diffrn_reflns_av_sigmaI/netI 0.0373
_diffrn_reflns_limit_h_max 9
_diffrn_reflns_limit_h_min -10
_diffrn_reflns_limit_k_max 13
_diffrn_reflns_limit_k_min -11
_diffrn_reflns_limit_l_max 14
_diffrn_reflns_limit_l_min -12
_diffrn_reflns_number 6674
_diffrn_reflns_theta_full 25.00
_diffrn_reflns_theta_max 25.35
_diffrn_reflns_theta_min 4.20
_diffrn_standards_decay_% 0
_diffrn_standards_interval_count 0
_diffrn_standards_interval_time 0
_diffrn_standards_number 0
_exptl_absorpt_coefficient_mu 1.184
_exptl_absorpt_correction_T_max 0.792
_exptl_absorpt_correction_T_min 0.701
_exptl_absorpt_correction_type multi-scan
_exptl_absorpt_process_details '(SADABS; Sheldrick 1996)'
_exptl_crystal_colour colourless
_exptl_crystal_density_diffrn 1.509
_exptl_crystal_density_method 'not measured'
_exptl_crystal_description block
_exptl_crystal_F_000 502
_exptl_crystal_size_max 0.30
_exptl_crystal_size_mid 0.22
_exptl_crystal_size_min 0.19
_refine_diff_density_max 0.895
_refine_diff_density_min -0.238
_refine_ls_extinction_method none
_refine_ls_goodness_of_fit_ref 0.981
_refine_ls_hydrogen_treatment mixed
_refine_ls_matrix_type full
_refine_ls_number_parameters 312
_refine_ls_number_reflns 3887
_refine_ls_number_restraints 6
_refine_ls_restrained_S_all 0.983
_refine_ls_R_factor_all 0.0458
_refine_ls_R_factor_gt 0.0361
_refine_ls_shift/su_max 0.000
_refine_ls_shift/su_mean 0.000
_refine_ls_structure_factor_coef Fsqd
_refine_ls_weighting_details 'calc w=1/[\s^2^(Fo^2^)+(0.0712P)^2^] where P=(Fo^2^+2Fc^2^)/3'
_refine_ls_weighting_scheme calc
_refine_ls_wR_factor_gt 0.0980
_refine_ls_wR_factor_ref 0.1010
_reflns_number_gt 3193
_reflns_number_total 3887
_reflns_threshold_expression I>2\s(I)
_cod_data_source_file at2836.cif
_cod_data_source_block I
_cod_original_formula_sum 'C24 H19 N2 O5.5 Zn1'
_cod_database_code 2222540
_cod_database_fobs_code 2222540

loop_
_symmetry_equiv_pos_as_xyz
'x, y, z'
'-x, -y, -z'

loop_
_atom_site_type_symbol
_atom_site_label
_atom_site_fract_x
_atom_site_fract_y
_atom_site_fract_z
_atom_site_U_iso_or_equiv
_atom_site_adp_type
_atom_site_calc_flag
_atom_site_refinement_flags
_atom_site_occupancy
_atom_site_disorder_assembly
_atom_site_disorder_group
Zn Zn1 0.22324(4) 0.16358(3) 0.84090(3) 0.02776(13) Uani d . 1 . .
O O1W 0.1608(2) -0.02160(18) 0.87917(19) 0.0326(4) Uani d D 1 . .
O O2 0.1060(3) 0.0767(2) 1.1643(2) 0.0512(6) Uani d . 1 . .
O O3 -0.0271(2) 0.20043(17) 0.88909(18) 0.0391(5) Uani d . 1 . .
O O4 0.1579(2) 0.3439(2) 0.8484(2) 0.0469(5) Uani d . 1 . .
O O1 0.3082(3) 0.1033(2) 0.99979(18) 0.0429(5) Uani d . 1 . .
N N2 0.1984(3) 0.2138(2) 0.6449(2) 0.0311(5) Uani d . 1 . .
N N1 0.4515(3) 0.2360(2) 0.7226(2) 0.0310(5) Uani d . 1 . .
C C24 0.0755(4) 0.1957(3) 0.6072(3) 0.0397(7) Uani d . 1 . .
H H24 -0.0132 0.1519 0.6694 0.048 Uiso calc R 1 . .
C C4 0.4100(3) 0.0176(2) 1.4115(3) 0.0312(6) Uani d . 1 . .
C C12 -0.4743(3) 0.6175(2) 0.9997(3) 0.0302(6) Uani d . 1 . .
H H12 -0.4565 0.6976 0.9986 0.036 Uiso calc R 1 . .
C C18 0.3274(3) 0.2775(2) 0.5531(2) 0.0293(6) Uani d . 1 . .
C C16 0.5967(4) 0.3587(3) 0.5039(3) 0.0398(7) Uani d . 1 . .
C C21 0.3323(4) 0.3264(3) 0.4225(3) 0.0385(7) Uani d . 1 . .
C C10 -0.3744(3) 0.4296(2) 0.9805(2) 0.0262(6) Uani d . 1 . .
C C14 0.7138(4) 0.3119(3) 0.6779(4) 0.0529(9) Uani d . 1 . .
H H14 0.7988 0.3171 0.7092 0.064 Uiso calc R 1 . .
C C3 0.3115(4) 0.0349(3) 1.3225(3) 0.0338(6) Uani d . 1 . .
H H3 0.2058 0.0276 1.3575 0.041 Uiso calc R 1 . .
C C2 0.3556(4) 0.0593(3) 1.1999(3) 0.0350(7) Uani d . 1 . .
H H2 0.4604 0.0638 1.1629 0.042 Uiso calc R 1 . .
C C9 -0.2477(3) 0.3549(2) 0.9552(3) 0.0298(6) Uani d . 1 . .
H H9 -0.2753 0.2706 0.9736 0.036 Uiso calc R 1 . .
C C5 0.5685(4) 0.0473(3) 1.3708(3) 0.0398(7) Uani d . 1 . .
H H5 0.6161 0.0793 1.2835 0.048 Uiso calc R 1 . .
C C6 0.6565(4) 0.0305(3) 1.4563(3) 0.0387(7) Uani d . 1 . .
H H6 0.7624 0.0515 1.4259 0.046 Uiso calc R 1 . .
C C11 -0.3509(3) 0.5488(2) 0.9820(2) 0.0303(6) Uani d . 1 . .
H H11 -0.2517 0.5818 0.9709 0.036 Uiso calc R 1 . .
C C17 0.4611(3) 0.2916(2) 0.5953(2) 0.0297(6) Uani d . 1 . .
C C15 0.7236(4) 0.3696(3) 0.5503(4) 0.0506(9) Uani d . 1 . .
H H15 0.8145 0.4161 0.4941 0.061 Uiso calc R 1 . .
C C8 -0.0978(3) 0.3927(3) 0.9090(3) 0.0333(6) Uani d . 1 . .
H H8 -0.0641 0.4748 0.8939 0.040 Uiso calc R 1 . .
C C22 0.2003(4) 0.3045(3) 0.3869(3) 0.0466(8) Uani d . 1 . .
H H22 0.1996 0.3345 0.3009 0.056 Uiso calc R 1 . .
C C23 0.0726(4) 0.2386(3) 0.4800(3) 0.0467(8) Uani d . 1 . .
H H23 -0.0160 0.2227 0.4578 0.056 Uiso calc R 1 . .
C C1 0.2466(4) 0.0804(2) 1.1161(3) 0.0345(7) Uani d . 1 . .
C C7 0.0161(3) 0.3079(3) 0.8811(3) 0.0335(6) Uani d . 1 . .
C C19 0.5968(4) 0.4111(3) 0.3712(3) 0.0491(9) Uani d . 1 . .
H H19 0.6851 0.4579 0.3107 0.059 Uiso calc R 1 . .
C C20 0.4736(4) 0.3944(3) 0.3323(3) 0.0499(9) Uani d . 1 . .
H H20 0.4788 0.4273 0.2450 0.060 Uiso calc R 1 . .
C C13 0.5761(4) 0.2450(3) 0.7616(3) 0.0412(7) Uani d . 1 . .
H H13 0.5717 0.2052 0.8486 0.049 Uiso calc R 1 . .
O O2W -0.0410(4) 0.2769(3) 1.2193(3) 0.0270(8) Uani d PD 0.50 . .
H HW22 -0.121(4) 0.275(5) 1.198(6) 0.040 Uiso d PD 0.50 . .
H HW21 0.008(5) 0.223(4) 1.202(6) 0.040 Uiso d PD 0.50 . .
H HW12 0.073(4) -0.019(4) 0.863(4) 0.090(16) Uiso d D 1 . .
H HW11 0.144(4) -0.074(3) 0.958(2) 0.057(11) Uiso d D 1 . .

loop_
_atom_site_aniso_label
_atom_site_aniso_U_11
_atom_site_aniso_U_22
_atom_site_aniso_U_33
_atom_site_aniso_U_12
_atom_site_aniso_U_13
_atom_site_aniso_U_23
Zn1 0.0284(2) 0.03257(19) 0.02057(18) 0.00310(12) -0.00688(12) -0.00830(13)
O1W 0.0300(12) 0.0337(10) 0.0290(11) -0.0016(8) -0.0075(9) -0.0067(9)
O2 0.0353(13) 0.0729(15) 0.0441(13) -0.0072(11) -0.0161(10) -0.0180(11)
O3 0.0455(13) 0.0329(11) 0.0309(10) 0.0078(9) 0.0001(9) -0.0098(8)
O4 0.0272(12) 0.0614(13) 0.0518(13) 0.0078(10) -0.0054(10) -0.0248(11)
O1 0.0513(14) 0.0539(12) 0.0247(10) 0.0023(10) -0.0200(9) -0.0108(9)
N2 0.0305(13) 0.0360(12) 0.0228(11) -0.0001(10) -0.0064(9) -0.0075(10)
N1 0.0310(13) 0.0360(12) 0.0299(12) 0.0063(10) -0.0095(10) -0.0163(10)
C24 0.0337(17) 0.0485(17) 0.0344(16) 0.0003(13) -0.0104(13) -0.0127(14)
C4 0.0380(16) 0.0340(14) 0.0255(14) 0.0037(12) -0.0135(12) -0.0127(11)
C12 0.0329(15) 0.0255(13) 0.0314(14) 0.0005(11) -0.0048(12) -0.0121(11)
C18 0.0350(16) 0.0266(13) 0.0222(13) 0.0042(11) -0.0046(11) -0.0068(11)
C16 0.0352(17) 0.0350(15) 0.0423(17) -0.0020(13) 0.0037(13) -0.0156(13)
C21 0.0473(19) 0.0384(15) 0.0242(14) 0.0083(13) -0.0073(13) -0.0076(12)
C10 0.0280(14) 0.0278(13) 0.0205(12) 0.0010(11) -0.0044(11) -0.0080(10)
C14 0.0295(17) 0.077(2) 0.068(2) 0.0018(16) -0.0132(16) -0.044(2)
C3 0.0356(16) 0.0383(15) 0.0292(15) 0.0011(12) -0.0137(12) -0.0120(12)
C2 0.0378(17) 0.0386(15) 0.0290(15) 0.0000(13) -0.0164(13) -0.0093(12)
C9 0.0318(15) 0.0277(13) 0.0287(14) 0.0045(11) -0.0086(12) -0.0091(11)
C5 0.0402(18) 0.0584(18) 0.0192(13) 0.0004(14) -0.0079(12) -0.0131(13)
C6 0.0285(15) 0.0572(18) 0.0306(15) 0.0006(13) -0.0088(12) -0.0168(14)
C11 0.0246(14) 0.0360(14) 0.0287(14) -0.0022(11) -0.0028(11) -0.0133(12)
C17 0.0324(15) 0.0270(13) 0.0272(14) 0.0011(11) -0.0030(12) -0.0105(11)
C15 0.0322(18) 0.0564(19) 0.061(2) -0.0060(15) 0.0019(15) -0.0283(17)
C8 0.0313(16) 0.0324(14) 0.0348(15) 0.0032(12) -0.0077(12) -0.0121(12)
C22 0.057(2) 0.0567(19) 0.0252(15) 0.0122(16) -0.0152(15) -0.0119(14)
C23 0.046(2) 0.065(2) 0.0369(17) 0.0091(16) -0.0225(15) -0.0210(15)
C1 0.0420(19) 0.0300(14) 0.0300(15) -0.0061(12) -0.0169(13) -0.0056(12)
C7 0.0347(17) 0.0369(16) 0.0229(14) 0.0073(12) -0.0059(12) -0.0065(12)
C19 0.044(2) 0.0462(18) 0.0369(17) -0.0047(15) 0.0089(15) -0.0064(14)
C20 0.059(2) 0.0505(18) 0.0210(14) 0.0018(16) 0.0035(15) -0.0014(13)
C13 0.0371(17) 0.0548(18) 0.0437(17) 0.0104(14) -0.0172(14) -0.0282(15)
O2W 0.029(2) 0.0325(19) 0.0288(19) 0.0005(15) -0.0180(16) -0.0163(16)

loop_
_atom_type_symbol
_atom_type_description
_atom_type_scat_dispersion_real
_atom_type_scat_dispersion_imag
_atom_type_scat_source
C C 0.0033 0.0016 'International Tables Vol C Tables 4.2.6.8 and 6.1.1.4'
H H 0.0000 0.0000 'International Tables Vol C Tables 4.2.6.8 and 6.1.1.4'
O O 0.0106 0.0060 'International Tables Vol C Tables 4.2.6.8 and 6.1.1.4'
Zn Zn 0.2839 1.4301 'International Tables Vol C Tables 4.2.6.8 and 6.1.1.4'
N N 0.0061 0.0033 'International Tables Vol C Tables 4.2.6.8 and 6.1.1.4'

loop_
_geom_angle_atom_site_label_1
_geom_angle_atom_site_label_2
_geom_angle_atom_site_label_3
_geom_angle_site_symmetry_1
_geom_angle_site_symmetry_3
_geom_angle
_geom_angle_publ_flag
O1 Zn1 O1W . . 89.22(9) ?
O1 Zn1 N1 . . 89.76(9) ?
O1W Zn1 N1 . . 115.47(8) ?
O1 Zn1 O4 . . 96.13(9) ?
O1W Zn1 O4 . . 149.07(9) ?
N1 Zn1 O4 . . 95.05(8) ?
O1 Zn1 N2 . . 162.97(9) ?
O1W Zn1 N2 . . 88.25(8) ?
N1 Zn1 N2 . . 76.20(9) ?
O4 Zn1 N2 . . 94.67(9) ?
O1 Zn1 O3 . . 111.13(9) ?
O1W Zn1 O3 . . 90.77(8) ?
N1 Zn1 O3 . . 147.13(8) ?
O4 Zn1 O3 . . 58.87(8) ?
N2 Zn1 O3 . . 85.75(8) ?
O1 Zn1 C7 . . 104.70(9) ?
O1W Zn1 C7 . . 119.90(9) ?
N1 Zn1 C7 . . 122.57(9) ?
O4 Zn1 C7 . . 29.45(9) ?
N2 Zn1 C7 . . 91.12(9) ?
O3 Zn1 C7 . . 29.44(8) ?
Zn1 O1W HW12 . . 104(3) ?
Zn1 O1W HW11 . . 116(2) ?
HW12 O1W HW11 . . 104(3) ?
C7 O3 Zn1 . . 88.74(18) ?
C7 O4 Zn1 . . 92.34(18) ?
C1 O1 Zn1 . . 132.4(2) ?
C24 N2 C18 . . 117.9(2) ?
C24 N2 Zn1 . . 128.96(19) ?
C18 N2 Zn1 . . 113.08(18) ?
C13 N1 C17 . . 118.0(3) ?
C13 N1 Zn1 . . 126.8(2) ?
C17 N1 Zn1 . . 114.67(18) ?
N2 C24 C23 . . 123.2(3) ?
N2 C24 H24 . . 118.4 ?
C23 C24 H24 . . 118.4 ?
C5 C4 C6 . 2_658 117.2(3) ?
C5 C4 C3 . . 123.0(3) ?
C6 C4 C3 2_658 . 119.8(3) ?
C11 C12 C10 . 2_467 121.8(2) ?
C11 C12 H12 . . 119.1 ?
C10 C12 H12 2_467 . 119.1 ?
N2 C18 C21 . . 122.3(3) ?
N2 C18 C17 . . 117.1(2) ?
C21 C18 C17 . . 120.6(3) ?
C15 C16 C17 . . 116.9(3) ?
C15 C16 C19 . . 124.2(3) ?
C17 C16 C19 . . 118.9(3) ?
C22 C21 C18 . . 117.9(3) ?
C22 C21 C20 . . 123.8(3) ?
C18 C21 C20 . . 118.3(3) ?
C11 C10 C12 . 2_467 118.0(2) ?
C11 C10 C9 . . 122.8(2) ?
C12 C10 C9 2_467 . 119.1(2) ?
C15 C14 C13 . . 119.8(3) ?
C15 C14 H14 . . 120.1 ?
C13 C14 H14 . . 120.1 ?
C2 C3 C4 . . 127.5(3) ?
C2 C3 H3 . . 116.2 ?
C4 C3 H3 . . 116.2 ?
C3 C2 C1 . . 123.6(3) ?
C3 C2 H2 . . 118.2 ?
C1 C2 H2 . . 118.2 ?
C8 C9 C10 . . 128.0(3) ?
C8 C9 H9 . . 116.0 ?
C10 C9 H9 . . 116.0 ?
C6 C5 C4 . . 121.4(3) ?
C6 C5 H5 . . 119.3 ?
C4 C5 H5 . . 119.3 ?
C5 C6 C4 . 2_658 121.3(3) ?
C5 C6 H6 . . 119.3 ?
C4 C6 H6 2_658 . 119.3 ?
C12 C11 C10 . . 120.2(3) ?
C12 C11 H11 . . 119.9 ?
C10 C11 H11 . . 119.9 ?
N1 C17 C16 . . 123.0(3) ?
N1 C17 C18 . . 117.7(2) ?
C16 C17 C18 . . 119.2(3) ?
C14 C15 C16 . . 119.7(3) ?
C14 C15 H15 . . 120.1 ?
C16 C15 H15 . . 120.1 ?
C9 C8 C7 . . 121.7(3) ?
C9 C8 H8 . . 119.1 ?
C7 C8 H8 . . 119.1 ?
C23 C22 C21 . . 119.1(3) ?
C23 C22 H22 . . 120.4 ?
C21 C22 H22 . . 120.4 ?
C22 C23 C24 . . 119.6(3) ?
C22 C23 H23 . . 120.2 ?
C24 C23 H23 . . 120.2 ?
O2 C1 O1 . . 125.7(3) ?
O2 C1 C2 . . 118.7(3) ?
O1 C1 C2 . . 115.5(3) ?
O3 C7 O4 . . 120.0(3) ?
O3 C7 C8 . . 120.6(3) ?
O4 C7 C8 . . 119.4(3) ?
O3 C7 Zn1 . . 61.82(15) ?
O4 C7 Zn1 . . 58.21(16) ?
C8 C7 Zn1 . . 176.5(2) ?
C20 C19 C16 . . 121.5(3) ?
C20 C19 H19 . . 119.2 ?
C16 C19 H19 . . 119.2 ?
C19 C20 C21 . . 121.4(3) ?
C19 C20 H20 . . 119.3 ?
C21 C20 H20 . . 119.3 ?
N1 C13 C14 . . 122.6(3) ?
N1 C13 H13 . . 118.7 ?
C14 C13 H13 . . 118.7 ?
HW22 O2W HW21 . . 105.6(18) ?

loop_
_geom_bond_atom_site_label_1
_geom_bond_atom_site_label_2
_geom_bond_site_symmetry_2
_geom_bond_distance
_geom_bond_publ_flag
Zn1 O1 . 2.041(2) ?
Zn1 O1W . 2.053(2) ?
Zn1 N1 . 2.144(3) ?
Zn1 O4 . 2.180(2) ?
Zn1 N2 . 2.202(2) ?
Zn1 O3 . 2.260(2) ?
Zn1 C7 . 2.563(3) ?
O1W HW12 . 0.85(3) ?
O1W HW11 . 0.86(2) ?
O2 C1 . 1.246(4) ?
O3 C7 . 1.260(4) ?
O4 C7 . 1.261(4) ?
O1 C1 . 1.263(4) ?
N2 C24 . 1.324(4) ?
N2 C18 . 1.360(4) ?
N1 C13 . 1.320(4) ?
N1 C17 . 1.355(4) ?
C24 C23 . 1.380(4) ?
C24 H24 . 0.9300 ?
C4 C5 . 1.388(4) ?
C4 C6 2_658 1.401(4) ?
C4 C3 . 1.472(4) ?
C12 C11 . 1.378(4) ?
C12 C10 2_467 1.397(4) ?
C12 H12 . 0.9300 ?
C18 C21 . 1.398(4) ?
C18 C17 . 1.431(4) ?
C16 C15 . 1.395(5) ?
C16 C17 . 1.407(4) ?
C16 C19 . 1.431(5) ?
C21 C22 . 1.396(5) ?
C21 C20 . 1.442(5) ?
C10 C11 . 1.396(4) ?
C10 C12 2_467 1.397(4) ?
C10 C9 . 1.462(4) ?
C14 C15 . 1.359(5) ?
C14 C13 . 1.392(5) ?
C14 H14 . 0.9300 ?
C3 C2 . 1.309(4) ?
C3 H3 . 0.9300 ?
C2 C1 . 1.494(4) ?
C2 H2 . 0.9300 ?
C9 C8 . 1.331(4) ?
C9 H9 . 0.9300 ?
C5 C6 . 1.369(4) ?
C5 H5 . 0.9300 ?
C6 C4 2_658 1.401(4) ?
C6 H6 . 0.9300 ?
C11 H11 . 0.9300 ?
C15 H15 . 0.9300 ?
C8 C7 . 1.475(4) ?
C8 H8 . 0.9300 ?
C22 C23 . 1.363(5) ?
C22 H22 . 0.9300 ?
C23 H23 . 0.9300 ?
C19 C20 . 1.329(5) ?
C19 H19 . 0.9300 ?
C20 H20 . 0.9300 ?
C13 H13 . 0.9300 ?
O2W HW22 . 0.815(10) ?
O2W HW21 . 0.816(10) ?

loop_
_geom_hbond_atom_site_label_D
_geom_hbond_atom_site_label_H
_geom_hbond_atom_site_label_A
_geom_hbond_site_symmetry_A
_geom_hbond_distance_DH
_geom_hbond_distance_HA
_geom_hbond_distance_DA
_geom_hbond_angle_DHA
O1W HW12 O2 2_557 0.85(3) 1.87(3) 2.687(3) 158(4)
O1W HW11 O3 2_557 0.86(2) 1.88(3) 2.685(3) 155(3)
O2W HW21 O2 . 0.816(10) 2.044(14) 2.856(5) 173(5)
